data_7058287
loop_
_publ_author_name
'Kandel, Shambhu'
'Sathish, Veerasamy'
'Mathivathanan, Logesh'
'Morozov, Alexander N.'
'Mebel, Alexander M.'
'Raptis, Raphael G.'

_publ_section_title
;
 Aggregation induced emission enhancement (AIEE) of tripodal pyrazole
 derivatives for sensing of nitroaromatics and vapor phase detection of
 picric acid
;
_journal_issue 19
_journal_name_full 'New Journal of Chemistry'
_journal_page_first 7251
_journal_paper_doi 10.1039/C9NJ00166B
_journal_volume 43
_journal_year 2019
_chemical_formula_moiety 'C42 H42 N6'
_chemical_formula_sum 'C42 H42 N6'
_chemical_formula_weight 630.81
_space_group_crystal_system monoclinic
_space_group_IT_number 14
_space_group_name_Hall '-P 2yn'
_space_group_name_H-M_alt 'P 1 21/n 1'
_symmetry_space_group_name_Hall '-P 2yn'
_symmetry_space_group_name_H-M 'P 1 21/n 1'
_atom_sites_solution_hydrogens geom
_audit_creation_date 2018-12-04
_audit_creation_method
;
Olex2 1.2
(compiled 2018.05.29 svn.r3508 for OlexSys, GUI svn.r5506)
;
_audit_update_record
;
2019-01-09 deposited with the CCDC.    2019-04-10 downloaded from the CCDC.
;
_cell_angle_alpha 90
_cell_angle_beta 101.511(2)
_cell_angle_gamma 90
_cell_formula_units_Z 4
_cell_length_a 9.9811(5)
_cell_length_b 15.2986(7)
_cell_length_c 23.0545(11)
_cell_measurement_reflns_used 9850
_cell_measurement_temperature 301(2)
_cell_measurement_theta_max 26.262
_cell_measurement_theta_min 2.807
_cell_volume 3449.5(3)
_computing_cell_refinement 'SAINT INT V8 (?, 2016)'
_computing_data_reduction 'SAINT INT V8 (?, 2016)'
_computing_molecular_graphics 'Olex2 (Dolomanov et al., 2009)'
_computing_publication_material 'Olex2 (Dolomanov et al., 2009)'
_computing_structure_refinement 'ShelXL (Sheldrick, 2015)'
_computing_structure_solution 'SIR2004 (Burla et al., 2007)'
_diffrn_ambient_temperature 300.73
_diffrn_measured_fraction_theta_full 0.999
_diffrn_measured_fraction_theta_max 0.988
_diffrn_measurement_device_type 'Bruker APEX-II CCD'
_diffrn_measurement_method '\f and \w scans'
_diffrn_radiation_type MoK\a
_diffrn_radiation_wavelength 0.71073
_diffrn_reflns_av_R_equivalents 0.0742
_diffrn_reflns_av_unetI/netI 0.0582
_diffrn_reflns_Laue_measured_fraction_full 0.999
_diffrn_reflns_Laue_measured_fraction_max 0.988
_diffrn_reflns_limit_h_max 11
_diffrn_reflns_limit_h_min -12
_diffrn_reflns_limit_k_max 19
_diffrn_reflns_limit_k_min -18
_diffrn_reflns_limit_l_max 28
_diffrn_reflns_limit_l_min -28
_diffrn_reflns_number 59428
_diffrn_reflns_point_group_measured_fraction_full 0.999
_diffrn_reflns_point_group_measured_fraction_max 0.988
_diffrn_reflns_theta_full 25.242
_diffrn_reflns_theta_max 26.426
_diffrn_reflns_theta_min 2.770
_exptl_absorpt_coefficient_mu 0.073
_exptl_absorpt_correction_T_max 0.7454
_exptl_absorpt_correction_T_min 0.7225
_exptl_absorpt_correction_type multi-scan
_exptl_absorpt_process_details
;
SADABS-2016/2 (Bruker,2016/2) was used for absorption correction.
wR2(int) was 0.1229 before and 0.0566 after correction.
The Ratio of minimum to maximum transmission is 0.9693.
The \l/2 correction factor is Not present.
;
_exptl_crystal_colour 'clear light colourless'
_exptl_crystal_colour_lustre clear
_exptl_crystal_colour_modifier light
_exptl_crystal_colour_primary colourless
_exptl_crystal_density_diffrn 1.215
_exptl_crystal_description Block
_exptl_crystal_F_000 1344
_exptl_crystal_recrystallization_method 'Re-crystallisation from solvent: CH2Cl2, hexane'
_exptl_crystal_size_max 0.23
_exptl_crystal_size_mid 0.218
_exptl_crystal_size_min 0.197
_refine_diff_density_max 0.159
_refine_diff_density_min -0.158
_refine_diff_density_rms 0.037
_refine_ls_extinction_method none
_refine_ls_goodness_of_fit_ref 1.055
_refine_ls_hydrogen_treatment constr
_refine_ls_matrix_type full
_refine_ls_number_parameters 436
_refine_ls_number_reflns 7013
_refine_ls_number_restraints 0
_refine_ls_restrained_S_all 1.055
_refine_ls_R_factor_all 0.1386
_refine_ls_R_factor_gt 0.0689
_refine_ls_shift/su_max 0.000
_refine_ls_shift/su_mean 0.000
_refine_ls_structure_factor_coef Fsqd
_refine_ls_weighting_details 'w=1/[\s^2^(Fo^2^)+(0.0415P)^2^+1.4814P] where P=(Fo^2^+2Fc^2^)/3'
_refine_ls_weighting_scheme calc
_refine_ls_wR_factor_gt 0.1187
_refine_ls_wR_factor_ref 0.1398
_reflns_Friedel_coverage 0.000
_reflns_number_gt 4082
_reflns_number_total 7013
_reflns_threshold_expression 'I > 2\s(I)'
_cod_data_source_file c9nj00166b2.cif
_cod_data_source_block aaa_a
_cod_depositor_comments 'Adding full bibliography for 7058287--7058293.cif.'
_cod_database_code 7058287
_shelx_shelxl_version_number 2017/1
_shelx_space_group_comment
;
The symmetry employed for this shelxl refinement is uniquely defined
by the following loop, which should always be used as a source of
symmetry information in preference to the above space-group names.
They are only intended as comments.
;
_shelx_estimated_absorpt_t_max 0.986
_shelx_estimated_absorpt_t_min 0.983
_olex2_refinement_description
;
1. Fixed Uiso
 At 1.2 times of:
  All C(H) groups, All C(H,H) groups
 At 1.5 times of:
  All C(H,H,H) groups
2.a Secondary CH2 refined with riding coordinates:
 C8(H8A,H8B), C10(H10A,H10B), C7(H7A,H7B), C9(H9A,H9B), C12(H12A,H12B),
 C14(H14A,H14B)
2.b Aromatic/amide H refined with riding coordinates:
 C25(H25), C16(H16), C18(H18), C34(H34), C33(H33), C36(H36), C27(H27),
 C42(H42), C20(H20), C29(H29), C41(H41), C32(H32), C38(H38), C31(H31), C24(H24),
  C40(H40), C30(H30), C22(H22), C39(H39), C23(H23), C21(H21)
2.c Idealised Me refined as rotating group:
 C11(H11A,H11B,H11C), C15(H15A,H15B,H15C), C13(H13A,H13B,H13C)
;
_olex2_submission_special_instructions 'No special instructions were received'

loop_
_space_group_symop_operation_xyz
'x, y, z'
'-x+1/2, y+1/2, -z+1/2'
'-x, -y, -z'
'x-1/2, -y-1/2, z-1/2'

loop_
_atom_site_label
_atom_site_type_symbol
_atom_site_fract_x
_atom_site_fract_y
_atom_site_fract_z
_atom_site_U_iso_or_equiv
_atom_site_adp_type
_atom_site_occupancy
_atom_site_site_symmetry_order
_atom_site_calc_flag
_atom_site_refinement_flags_posn
N3 N 0.44541(18) 0.84659(12) 0.81589(8) 0.0417(5) Uani 1 1 d .
N1 N 0.48991(18) 0.45875(12) 0.78910(8) 0.0402(5) Uani 1 1 d .
N5 N 0.7552(2) 0.69242(14) 0.60468(9) 0.0516(5) Uani 1 1 d .
N2 N 0.4410(2) 0.38115(13) 0.80227(9) 0.0514(5) Uani 1 1 d .
C2 C 0.4201(2) 0.65393(15) 0.74272(9) 0.0346(5) Uani 1 1 d .
N6 N 0.8605(2) 0.66304(15) 0.58160(11) 0.0633(6) Uani 1 1 d .
N4 N 0.4283(2) 0.93087(13) 0.82860(9) 0.0605(6) Uani 1 1 d .
C3 C 0.4646(2) 0.73954(14) 0.73783(9) 0.0355(5) Uani 1 1 d .
C1 C 0.4910(2) 0.58528(14) 0.72279(9) 0.0361(5) Uani 1 1 d .
C26 C 0.5520(2) 0.86142(15) 0.90821(10) 0.0402(6) Uani 1 1 d .
C6 C 0.6059(2) 0.60086(15) 0.69790(9) 0.0414(6) Uani 1 1 d .
C4 C 0.5816(2) 0.75673(15) 0.71488(9) 0.0409(6) Uani 1 1 d .
C28 C 0.6315(2) 0.84459(18) 0.96782(10) 0.0455(6) Uani 1 1 d .
C17 C 0.5780(2) 0.43952(15) 0.88343(10) 0.0424(6) Uani 1 1 d .
C25 C 0.5182(2) 0.80372(15) 0.86224(10) 0.0433(6) Uani 1 1 d .
H25 H 0.541749 0.744853 0.863084 0.052 Uiso 1 1 calc R
C5 C 0.6507(2) 0.68721(17) 0.69394(9) 0.0428(6) Uani 1 1 d .
C16 C 0.5716(2) 0.49474(15) 0.83605(10) 0.0454(6) Uani 1 1 d .
H16 H 0.616530 0.548082 0.836516 0.054 Uiso 1 1 calc R
C19 C 0.6514(3) 0.44991(16) 0.94482(10) 0.0481(6) Uani 1 1 d .
C8 C 0.3854(2) 0.81456(15) 0.75676(10) 0.0450(6) Uani 1 1 d .
H8A H 0.382001 0.862021 0.728608 0.054 Uiso 1 1 calc R
H8B H 0.292309 0.795784 0.756134 0.054 Uiso 1 1 calc R
C10 C 0.2964(2) 0.63551(15) 0.76990(10) 0.0456(6) Uani 1 1 d .
H10A H 0.293750 0.677960 0.800904 0.055 Uiso 1 1 calc R
H10B H 0.306402 0.578055 0.788042 0.055 Uiso 1 1 calc R
C7 C 0.4434(3) 0.49273(15) 0.72890(9) 0.0467(6) Uani 1 1 d .
H7A H 0.344341 0.490966 0.718939 0.056 Uiso 1 1 calc R
H7B H 0.477985 0.455508 0.701142 0.056 Uiso 1 1 calc R
C35 C 0.6816(2) 0.70097(16) 0.50837(11) 0.0487(6) Uani 1 1 d .
C18 C 0.4947(3) 0.37027(16) 0.85939(11) 0.0524(7) Uani 1 1 d .
H18 H 0.478261 0.321490 0.881026 0.063 Uiso 1 1 calc R
C37 C 0.5995(3) 0.71820(17) 0.44967(11) 0.0522(7) Uani 1 1 d .
C34 C 0.6486(2) 0.71542(18) 0.56237(11) 0.0530(7) Uani 1 1 d .
H34 H 0.565830 0.737528 0.568652 0.064 Uiso 1 1 calc R
C33 C 0.6546(3) 0.7611(2) 0.98952(11) 0.0603(7) Uani 1 1 d .
H33 H 0.620208 0.714059 0.965581 0.072 Uiso 1 1 calc R
C9 C 0.7767(2) 0.7047(2) 0.66841(11) 0.0610(7) Uani 1 1 d .
H9A H 0.806500 0.764337 0.677732 0.073 Uiso 1 1 calc R
H9B H 0.849434 0.666110 0.687364 0.073 Uiso 1 1 calc R
C36 C 0.8141(3) 0.66835(19) 0.52365(13) 0.0636(8) Uani 1 1 d .
H36 H 0.865246 0.651829 0.495878 0.076 Uiso 1 1 calc R
C27 C 0.4939(3) 0.93895(17) 0.88441(11) 0.0589(7) Uani 1 1 d .
H27 H 0.500202 0.991257 0.905330 0.071 Uiso 1 1 calc R
C11 C 0.1611(2) 0.63900(17) 0.72512(12) 0.0585(7) Uani 1 1 d .
H11A H 0.163717 0.598261 0.693701 0.088 Uiso 1 1 calc GR
H11B H 0.147062 0.696966 0.709108 0.088 Uiso 1 1 calc GR
H11C H 0.087463 0.623975 0.744439 0.088 Uiso 1 1 calc GR
C12 C 0.6311(3) 0.85065(17) 0.71444(11) 0.0599(7) Uani 1 1 d .
H12A H 0.604506 0.882027 0.746916 0.072 Uiso 1 1 calc R
H12B H 0.730190 0.850787 0.721102 0.072 Uiso 1 1 calc R
C14 C 0.6809(3) 0.52524(18) 0.67647(13) 0.0670(8) Uani 1 1 d .
H14A H 0.683040 0.476796 0.703783 0.080 Uiso 1 1 calc R
H14B H 0.774675 0.542792 0.677319 0.080 Uiso 1 1 calc R
C42 C 0.6458(3) 0.69891(18) 0.39837(12) 0.0668(8) Uani 1 1 d .
H42 H 0.730938 0.672697 0.401130 0.080 Uiso 1 1 calc R
C20 C 0.7614(3) 0.5045(2) 0.96048(13) 0.0742(9) Uani 1 1 d .
H20 H 0.791063 0.537077 0.931416 0.089 Uiso 1 1 calc R
C29 C 0.6843(3) 0.9127(2) 1.00464(12) 0.0698(8) Uani 1 1 d .
H29 H 0.670840 0.970004 0.991240 0.084 Uiso 1 1 calc R
C41 C 0.5683(4) 0.7178(2) 0.34320(13) 0.0785(10) Uani 1 1 d .
H41 H 0.602061 0.704823 0.309416 0.094 Uiso 1 1 calc R
C32 C 0.7276(3) 0.7455(2) 1.04600(12) 0.0766(9) Uani 1 1 d .
H32 H 0.741633 0.688427 1.059857 0.092 Uiso 1 1 calc R
C38 C 0.4724(3) 0.7555(2) 0.44269(12) 0.0810(10) Uani 1 1 d .
H38 H 0.437727 0.768975 0.476167 0.097 Uiso 1 1 calc R
C15 C 0.6184(3) 0.4937(2) 0.61449(13) 0.0804(9) Uani 1 1 d .
H15A H 0.620858 0.540152 0.586685 0.121 Uiso 1 1 calc GR
H15B H 0.525377 0.476447 0.613020 0.121 Uiso 1 1 calc GR
H15C H 0.669626 0.444744 0.604590 0.121 Uiso 1 1 calc GR
C31 C 0.7789(3) 0.8137(3) 1.08132(13) 0.0875(11) Uani 1 1 d .
H31 H 0.829027 0.803443 1.119250 0.105 Uiso 1 1 calc R
C24 C 0.6117(3) 0.4036(2) 0.98966(12) 0.0807(9) Uani 1 1 d .
H24 H 0.537495 0.365805 0.980443 0.097 Uiso 1 1 calc R
C13 C 0.5753(3) 0.8984(2) 0.65727(13) 0.0875(10) Uani 1 1 d .
H13A H 0.613632 0.873780 0.625918 0.131 Uiso 1 1 calc GR
H13B H 0.599300 0.959180 0.661764 0.131 Uiso 1 1 calc GR
H13C H 0.477595 0.892691 0.647867 0.131 Uiso 1 1 calc GR
C40 C 0.4427(4) 0.7553(2) 0.33790(14) 0.0901(11) Uani 1 1 d .
H40 H 0.390657 0.768269 0.300758 0.108 Uiso 1 1 calc R
C30 C 0.7569(3) 0.8966(3) 1.06119(14) 0.0916(11) Uani 1 1 d .
H30 H 0.790991 0.943218 1.085651 0.110 Uiso 1 1 calc R
C22 C 0.7860(4) 0.4652(3) 1.06212(15) 0.0942(11) Uani 1 1 d .
H22 H 0.830902 0.470440 1.101387 0.113 Uiso 1 1 calc R
C39 C 0.3947(3) 0.7736(3) 0.38777(14) 0.0996(12) Uani 1 1 d .
H39 H 0.308535 0.798442 0.384686 0.120 Uiso 1 1 calc R
C23 C 0.6780(4) 0.4113(2) 1.04742(14) 0.0982(12) Uani 1 1 d .
H23 H 0.648168 0.379163 1.076667 0.118 Uiso 1 1 calc R
C21 C 0.8291(4) 0.5120(3) 1.01882(15) 0.0960(11) Uani 1 1 d .
H21 H 0.904150 0.549013 1.028557 0.115 Uiso 1 1 calc R

loop_
_atom_site_aniso_label
_atom_site_aniso_U_11
_atom_site_aniso_U_22
_atom_site_aniso_U_33
_atom_site_aniso_U_23
_atom_site_aniso_U_13
_atom_site_aniso_U_12
N3 0.0469(12) 0.0333(11) 0.0411(11) -0.0048(9) -0.0001(9) 0.0040(9)
N1 0.0453(11) 0.0332(11) 0.0416(11) 0.0035(9) 0.0072(9) 0.0007(9)
N5 0.0390(12) 0.0702(15) 0.0491(13) 0.0040(11) 0.0175(11) -0.0031(11)
N2 0.0613(14) 0.0427(12) 0.0494(13) 0.0054(10) 0.0090(11) -0.0115(10)
C2 0.0328(12) 0.0433(14) 0.0255(11) 0.0034(10) 0.0003(9) 0.0000(11)
N6 0.0474(13) 0.0751(16) 0.0731(17) 0.0045(13) 0.0257(13) 0.0076(12)
N4 0.0770(16) 0.0356(13) 0.0617(15) -0.0083(11) -0.0033(12) 0.0108(11)
C3 0.0349(12) 0.0393(14) 0.0282(11) 0.0000(10) -0.0035(10) 0.0001(11)
C1 0.0390(13) 0.0374(13) 0.0300(12) 0.0027(10) 0.0023(10) 0.0017(11)
C26 0.0386(13) 0.0417(15) 0.0414(14) -0.0062(11) 0.0107(11) -0.0029(11)
C6 0.0366(13) 0.0502(16) 0.0357(13) 0.0034(11) 0.0027(11) 0.0073(12)
C4 0.0405(14) 0.0453(15) 0.0313(12) 0.0069(11) -0.0061(11) -0.0069(12)
C28 0.0359(13) 0.0661(18) 0.0354(13) -0.0068(13) 0.0092(11) -0.0044(13)
C17 0.0459(14) 0.0374(14) 0.0444(14) 0.0031(11) 0.0100(11) 0.0036(11)
C25 0.0483(14) 0.0346(13) 0.0427(14) 0.0019(11) -0.0014(11) 0.0042(11)
C5 0.0342(13) 0.0618(17) 0.0303(12) 0.0060(11) 0.0016(10) -0.0044(12)
C16 0.0495(15) 0.0349(13) 0.0485(15) 0.0008(12) 0.0022(12) -0.0057(11)
C19 0.0531(16) 0.0431(15) 0.0464(15) 0.0007(12) 0.0065(13) 0.0105(13)
C8 0.0480(14) 0.0386(14) 0.0421(14) -0.0025(11) -0.0062(11) 0.0030(11)
C10 0.0444(14) 0.0455(15) 0.0475(14) 0.0027(11) 0.0110(12) 0.0014(11)
C7 0.0581(16) 0.0416(14) 0.0387(14) 0.0017(11) 0.0054(12) 0.0005(12)
C35 0.0458(15) 0.0550(16) 0.0512(16) -0.0033(12) 0.0238(13) -0.0050(13)
C18 0.0657(17) 0.0426(15) 0.0499(16) 0.0133(12) 0.0140(13) -0.0037(13)
C37 0.0559(17) 0.0612(17) 0.0441(15) -0.0078(13) 0.0208(13) -0.0126(14)
C34 0.0338(14) 0.0790(19) 0.0491(15) -0.0042(14) 0.0152(12) 0.0015(13)
C33 0.0603(17) 0.077(2) 0.0434(15) 0.0003(14) 0.0102(13) -0.0016(15)
C9 0.0432(15) 0.090(2) 0.0496(16) 0.0059(15) 0.0085(13) -0.0088(14)
C36 0.0644(19) 0.076(2) 0.0598(19) -0.0017(15) 0.0361(15) 0.0056(16)
C27 0.0701(18) 0.0451(16) 0.0561(17) -0.0188(13) -0.0003(14) 0.0014(14)
C11 0.0416(15) 0.0607(18) 0.0712(18) -0.0090(14) 0.0063(13) -0.0045(13)
C12 0.0555(16) 0.0571(17) 0.0642(18) 0.0092(14) 0.0049(14) -0.0135(14)
C14 0.0553(17) 0.069(2) 0.081(2) 0.0021(16) 0.0232(16) 0.0204(15)
C42 0.083(2) 0.0685(19) 0.0582(19) -0.0098(15) 0.0367(17) -0.0140(16)
C20 0.082(2) 0.077(2) 0.0602(19) -0.0070(16) 0.0061(16) -0.0182(18)
C29 0.0672(19) 0.084(2) 0.0546(18) -0.0194(16) 0.0041(15) -0.0097(16)
C41 0.118(3) 0.080(2) 0.0463(19) -0.0126(16) 0.0373(19) -0.036(2)
C32 0.072(2) 0.111(3) 0.0472(18) 0.0140(18) 0.0126(16) 0.0142(19)
C38 0.064(2) 0.134(3) 0.0462(17) -0.0120(18) 0.0135(15) 0.005(2)
C15 0.108(3) 0.067(2) 0.077(2) -0.0167(17) 0.0441(19) 0.0095(18)
C31 0.063(2) 0.155(4) 0.0408(18) -0.007(2) 0.0023(15) 0.014(2)
C24 0.097(2) 0.089(2) 0.0500(18) 0.0152(17) 0.0006(17) -0.0225(19)
C13 0.110(3) 0.065(2) 0.082(2) 0.0271(17) 0.0071(19) -0.0157(19)
C40 0.100(3) 0.118(3) 0.049(2) -0.0022(19) 0.0063(19) -0.027(2)
C30 0.079(2) 0.133(4) 0.055(2) -0.036(2) -0.0061(17) -0.015(2)
C22 0.113(3) 0.103(3) 0.054(2) -0.005(2) -0.012(2) 0.011(2)
C39 0.076(2) 0.164(4) 0.055(2) -0.002(2) 0.0061(18) 0.009(2)
C23 0.132(3) 0.100(3) 0.053(2) 0.0162(19) -0.003(2) -0.017(3)
C21 0.093(3) 0.115(3) 0.072(2) -0.026(2) -0.005(2) -0.026(2)

loop_
_atom_type_symbol
_atom_type_description
_atom_type_scat_dispersion_real
_atom_type_scat_dispersion_imag
_atom_type_scat_source
C C 0.0033 0.0016 'International Tables Vol C Tables 4.2.6.8 and 6.1.1.4'
H H 0.0000 0.0000 'International Tables Vol C Tables 4.2.6.8 and 6.1.1.4'
N N 0.0061 0.0033 'International Tables Vol C Tables 4.2.6.8 and 6.1.1.4'

loop_
_geom_angle_atom_site_label_1
_geom_angle_atom_site_label_2
_geom_angle_atom_site_label_3
_geom_angle
N4 N3 C8 118.72(18)
C25 N3 N4 111.68(18)
C25 N3 C8 129.60(19)
N2 N1 C7 117.83(18)
C16 N1 N2 111.84(18)
C16 N1 C7 130.26(19)
N6 N5 C9 118.2(2)
C34 N5 N6 111.68(19)
C34 N5 C9 129.6(2)
C18 N2 N1 104.02(19)
C3 C2 C10 120.4(2)
C1 C2 C3 119.34(19)
C1 C2 C10 120.3(2)
C36 N6 N5 103.6(2)
C27 N4 N3 103.97(19)
C2 C3 C4 120.7(2)
C2 C3 C8 119.9(2)
C4 C3 C8 119.5(2)
C2 C1 C6 121.2(2)
C2 C1 C7 119.1(2)
C6 C1 C7 119.8(2)
C25 C26 C28 128.0(2)
C25 C26 C27 103.1(2)
C27 C26 C28 128.9(2)
C1 C6 C5 119.0(2)
C1 C6 C14 120.2(2)
C5 C6 C14 120.9(2)
C3 C4 C5 119.4(2)
C3 C4 C12 118.5(2)
C5 C4 C12 122.1(2)
C33 C28 C26 121.6(2)
C33 C28 C29 117.5(2)
C29 C28 C26 120.8(2)
C16 C17 C19 129.5(2)
C16 C17 C18 102.9(2)
C18 C17 C19 127.6(2)
N3 C25 C26 108.2(2)
N3 C25 H25 125.9
C26 C25 H25 125.9
C6 C5 C4 120.4(2)
C6 C5 C9 119.5(2)
C4 C5 C9 120.1(2)
N1 C16 C17 108.3(2)
N1 C16 H16 125.8
C17 C16 H16 125.8
C20 C19 C17 122.7(2)
C20 C19 C24 116.9(3)
C24 C19 C17 120.4(2)
N3 C8 C3 112.65(17)
N3 C8 H8A 109.1
N3 C8 H8B 109.1
C3 C8 H8A 109.1
C3 C8 H8B 109.1
H8A C8 H8B 107.8
C2 C10 H10A 108.9
C2 C10 H10B 108.9
C2 C10 C11 113.37(19)
H10A C10 H10B 107.7
C11 C10 H10A 108.9
C11 C10 H10B 108.9
N1 C7 C1 112.00(18)
N1 C7 H7A 109.2
N1 C7 H7B 109.2
C1 C7 H7A 109.2
C1 C7 H7B 109.2
H7A C7 H7B 107.9
C34 C35 C37 128.4(2)
C34 C35 C36 102.5(2)
C36 C35 C37 129.0(2)
N2 C18 C17 112.9(2)
N2 C18 H18 123.5
C17 C18 H18 123.5
C42 C37 C35 122.1(3)
C38 C37 C35 121.3(2)
C38 C37 C42 116.6(3)
N5 C34 C35 108.6(2)
N5 C34 H34 125.7
C35 C34 H34 125.7
C28 C33 H33 119.2
C28 C33 C32 121.6(3)
C32 C33 H33 119.2
N5 C9 C5 113.78(19)
N5 C9 H9A 108.8
N5 C9 H9B 108.8
C5 C9 H9A 108.8
C5 C9 H9B 108.8
H9A C9 H9B 107.7
N6 C36 C35 113.6(2)
N6 C36 H36 123.2
C35 C36 H36 123.2
N4 C27 C26 113.0(2)
N4 C27 H27 123.5
C26 C27 H27 123.5
C10 C11 H11A 109.5
C10 C11 H11B 109.5
C10 C11 H11C 109.5
H11A C11 H11B 109.5
H11A C11 H11C 109.5
H11B C11 H11C 109.5
C4 C12 H12A 108.9
C4 C12 H12B 108.9
H12A C12 H12B 107.7
C13 C12 C4 113.5(2)
C13 C12 H12A 108.9
C13 C12 H12B 108.9
C6 C14 H14A 108.7
C6 C14 H14B 108.7
C6 C14 C15 114.4(2)
H14A C14 H14B 107.6
C15 C14 H14A 108.7
C15 C14 H14B 108.7
C37 C42 H42 119.3
C41 C42 C37 121.4(3)
C41 C42 H42 119.3
C19 C20 H20 119.4
C19 C20 C21 121.2(3)
C21 C20 H20 119.4
C28 C29 H29 119.7
C28 C29 C30 120.7(3)
C30 C29 H29 119.7
C42 C41 H41 119.7
C40 C41 C42 120.5(3)
C40 C41 H41 119.7
C33 C32 H32 120.1
C31 C32 C33 119.8(3)
C31 C32 H32 120.1
C37 C38 H38 119.0
C37 C38 C39 122.1(3)
C39 C38 H38 119.0
C14 C15 H15A 109.5
C14 C15 H15B 109.5
C14 C15 H15C 109.5
H15A C15 H15B 109.5
H15A C15 H15C 109.5
H15B C15 H15C 109.5
C32 C31 H31 120.1
C30 C31 C32 119.9(3)
C30 C31 H31 120.1
C19 C24 H24 119.0
C23 C24 C19 122.1(3)
C23 C24 H24 119.0
C12 C13 H13A 109.5
C12 C13 H13B 109.5
C12 C13 H13C 109.5
H13A C13 H13B 109.5
H13A C13 H13C 109.5
H13B C13 H13C 109.5
C41 C40 H40 120.5
C39 C40 C41 119.0(3)
C39 C40 H40 120.5
C29 C30 H30 119.7
C31 C30 C29 120.6(3)
C31 C30 H30 119.7
C23 C22 H22 120.3
C23 C22 C21 119.4(3)
C21 C22 H22 120.3
C38 C39 H39 119.7
C40 C39 C38 120.5(3)
C40 C39 H39 119.7
C24 C23 H23 119.8
C22 C23 C24 120.4(3)
C22 C23 H23 119.8
C20 C21 H21 119.9
C22 C21 C20 120.1(3)
C22 C21 H21 119.9

loop_
_geom_bond_atom_site_label_1
_geom_bond_atom_site_label_2
_geom_bond_distance
N3 N4 1.341(2)
N3 C25 1.338(3)
N3 C8 1.460(3)
N1 N2 1.341(2)
N1 C16 1.337(3)
N1 C7 1.468(3)
N5 N6 1.346(3)
N5 C34 1.339(3)
N5 C9 1.454(3)
N2 C18 1.329(3)
C2 C3 1.395(3)
C2 C1 1.394(3)
C2 C10 1.519(3)
N6 C36 1.326(3)
N4 C27 1.328(3)
C3 C4 1.400(3)
C3 C8 1.507(3)
C1 C6 1.401(3)
C1 C7 1.509(3)
C26 C28 1.466(3)
C26 C25 1.369(3)
C26 C27 1.385(3)
C6 C5 1.403(3)
C6 C14 1.514(3)
C4 C5 1.404(3)
C4 C12 1.520(3)
C28 C33 1.374(4)
C28 C29 1.381(3)
C17 C16 1.372(3)
C17 C19 1.467(3)
C17 C18 1.392(3)
C25 H25 0.9300
C5 C9 1.515(3)
C16 H16 0.9300
C19 C20 1.369(4)
C19 C24 1.375(3)
C8 H8A 0.9700
C8 H8B 0.9700
C10 H10A 0.9700
C10 H10B 0.9700
C10 C11 1.529(3)
C7 H7A 0.9700
C7 H7B 0.9700
C35 C37 1.460(3)
C35 C34 1.368(3)
C35 C36 1.391(3)
C18 H18 0.9300
C37 C42 1.385(3)
C37 C38 1.370(4)
C34 H34 0.9300
C33 H33 0.9300
C33 C32 1.380(4)
C9 H9A 0.9700
C9 H9B 0.9700
C36 H36 0.9300
C27 H27 0.9300
C11 H11A 0.9600
C11 H11B 0.9600
C11 H11C 0.9600
C12 H12A 0.9700
C12 H12B 0.9700
C12 C13 1.513(3)
C14 H14A 0.9700
C14 H14B 0.9700
C14 C15 1.519(4)
C42 H42 0.9300
C42 C41 1.381(4)
C20 H20 0.9300
C20 C21 1.384(4)
C29 H29 0.9300
C29 C30 1.381(4)
C41 H41 0.9300
C41 C40 1.361(4)
C32 H32 0.9300
C32 C31 1.360(5)
C38 H38 0.9300
C38 C39 1.375(4)
C15 H15A 0.9600
C15 H15B 0.9600
C15 H15C 0.9600
C31 H31 0.9300
C31 C30 1.354(5)
C24 H24 0.9300
C24 C23 1.369(4)
C13 H13A 0.9600
C13 H13B 0.9600
C13 H13C 0.9600
C40 H40 0.9300
C40 C39 1.360(4)
C30 H30 0.9300
C22 H22 0.9300
C22 C23 1.345(5)
C22 C21 1.366(5)
C39 H39 0.9300
C23 H23 0.9300
C21 H21 0.9300
